data_7703057
loop_
_publ_author_name
'Wells, Taylor C.'
'Streep, Michaela E.'
'Martucci, Abigail L.'
'Nicholas, Aaron D.'
'Pike, Robert D.'

_publ_section_title
;
 Alkyl pyridinium iodocyanocuprate(i) chains
 (RPy)<sub>2</sub>[Cu<sub>2</sub>I<sub>3</sub>(CN)]: insight into
 structural, electronic and spectroscopic properties.
;
_journal_issue 5
_journal_name_full 'Dalton transactions (Cambridge, England : 2003)'
_journal_page_first 1492
_journal_page_last 1500
_journal_paper_doi 10.1039/c9dt04340c
_journal_volume 49
_journal_year 2020
_chemical_formula_moiety '2(C9 H14 N), C Cu2 I3 N'
_chemical_formula_sum 'C19 H28 Cu2 I3 N3'
_chemical_formula_weight 806.22
_chemical_name_systematic 'N-Butylpyridinium catena-mu2-cyanotri-mu2-iododicopper(I)'
_space_group_crystal_system monoclinic
_space_group_IT_number 14
_space_group_name_Hall '-P 2ybc'
_space_group_name_H-M_alt 'P 1 21/c 1'
_atom_sites_solution_hydrogens geom
_audit_creation_method SHELXL-2018/3
_audit_update_record
;
2019-11-07 deposited with the CCDC.	2019-12-27 downloaded from the CCDC.
;
_cell_angle_alpha 90
_cell_angle_beta 109.9220(10)
_cell_angle_gamma 90
_cell_formula_units_Z 4
_cell_length_a 14.8955(4)
_cell_length_b 8.8088(3)
_cell_length_c 20.4146(6)
_cell_measurement_reflns_used 9905
_cell_measurement_temperature 100(2)
_cell_measurement_theta_max 69.92
_cell_measurement_theta_min 3.16
_cell_volume 2518.33(13)
_computing_cell_refinement 'SAINTPLUS (Bruker AXS, 2004)'
_computing_data_collection 'APEX3 (Bruker AXS, 2015)'
_computing_data_reduction SAINTPLUS
_computing_molecular_graphics 'SHELXLE (Hubschle, 2011)'
_computing_publication_material 'Mercury 3.7 (CCDC, 2016)'
_computing_structure_refinement 'SHELXL-2014/5 (Sheldrick, 2014)'
_computing_structure_solution 'SHELXS97 (Sheldrick, 1997)'
_diffrn_ambient_temperature 100(2)
_diffrn_measured_fraction_theta_full 0.940
_diffrn_measured_fraction_theta_max 0.940
_diffrn_measurement_device_type 'Bruker SMART APEX II CCD'
_diffrn_measurement_method '\w and \y'
_diffrn_radiation_monochromator 'multi-layer optics'
_diffrn_radiation_source Imus
_diffrn_radiation_type CuK\a
_diffrn_radiation_wavelength 1.54178
_diffrn_reflns_av_R_equivalents 0.0430
_diffrn_reflns_av_unetI/netI 0.0259
_diffrn_reflns_Laue_measured_fraction_full 0.940
_diffrn_reflns_Laue_measured_fraction_max 0.940
_diffrn_reflns_limit_h_max 17
_diffrn_reflns_limit_h_min -16
_diffrn_reflns_limit_k_max 7
_diffrn_reflns_limit_k_min -9
_diffrn_reflns_limit_l_max 22
_diffrn_reflns_limit_l_min -23
_diffrn_reflns_number 26524
_diffrn_reflns_point_group_measured_fraction_full 0.940
_diffrn_reflns_point_group_measured_fraction_max 0.940
_diffrn_reflns_theta_full 66.942
_diffrn_reflns_theta_max 66.942
_diffrn_reflns_theta_min 3.156
_exptl_absorpt_coefficient_mu 31.018
_exptl_absorpt_correction_T_max 0.2718
_exptl_absorpt_correction_T_min 0.0560
_exptl_absorpt_correction_type numerical
_exptl_absorpt_process_details 'SADABS (Sheldrick, 2004)'
_exptl_crystal_colour orange
_exptl_crystal_density_diffrn 2.126
_exptl_crystal_description prism
_exptl_crystal_F_000 1520
_exptl_crystal_preparation Luminescent
_exptl_crystal_recrystallization_method 'Re-crystallisation from solvent: tetrahydrofuran'
_exptl_crystal_size_max 0.253
_exptl_crystal_size_mid 0.118
_exptl_crystal_size_min 0.089
_refine_diff_density_max 0.594
_refine_diff_density_min -0.788
_refine_diff_density_rms 0.123
_refine_ls_extinction_method none
_refine_ls_goodness_of_fit_ref 1.198
_refine_ls_hydrogen_treatment constr
_refine_ls_matrix_type full
_refine_ls_number_parameters 334
_refine_ls_number_reflns 4227
_refine_ls_number_restraints 280
_refine_ls_restrained_S_all 1.163
_refine_ls_R_factor_all 0.0362
_refine_ls_R_factor_gt 0.0338
_refine_ls_shift/su_max 0.001
_refine_ls_shift/su_mean 0.000
_refine_ls_structure_factor_coef Fsqd
_refine_ls_weighting_details 'w=1/[\s^2^(Fo^2^)+(0.0106P)^2^+18.9816P] where P=(Fo^2^+2Fc^2^)/3'
_refine_ls_weighting_scheme calc
_refine_ls_wR_factor_gt 0.0815
_refine_ls_wR_factor_ref 0.0827
_reflns_Friedel_coverage 0.000
_reflns_number_gt 3863
_reflns_number_total 4227
_reflns_threshold_expression 'I > 2\s(I)'
_cod_data_source_file c9dt04340c2.cif
_cod_data_source_block P21onc_a
_cod_depositor_comments 'Adding full bibliography for 7703057--7703060.cif.'
_cod_original_sg_symbol_H-M 'P 21/c'
_cod_database_code 7703057
_shelx_shelxl_version_number 2018/3
_shelx_space_group_comment
;
The symmetry employed for this shelxl refinement is uniquely defined
by the following loop, which should always be used as a source of
symmetry information in preference to the above space-group names.
They are only intended as comments.
;
_shelx_estimated_absorpt_t_min 0.047
_shelx_estimated_absorpt_t_max 0.169

loop_
_space_group_symop_operation_xyz
'x, y, z'
'-x, y+1/2, -z+1/2'
'-x, -y, -z'
'x, -y-1/2, z-1/2'

loop_
_atom_site_label
_atom_site_type_symbol
_atom_site_fract_x
_atom_site_fract_y
_atom_site_fract_z
_atom_site_U_iso_or_equiv
_atom_site_adp_type
_atom_site_occupancy
_atom_site_site_symmetry_order
_atom_site_calc_flag
_atom_site_refinement_flags_posn
_atom_site_refinement_flags_adp
_atom_site_refinement_flags_occupancy
_atom_site_disorder_assembly
_atom_site_disorder_group
I1 I 0.28093(3) -0.23799(5) 0.57278(2) 0.02691(11) Uani 1 1 d . . . . .
I2 I 0.19365(3) 0.00737(4) 0.38306(2) 0.02615(11) Uani 1 1 d . . . . .
I3 I 0.28363(3) 0.23391(5) 0.57683(2) 0.02737(11) Uani 1 1 d . . . . .
Cu1 Cu 0.17216(6) -0.00044(11) 0.51280(5) 0.0315(2) Uani 1 1 d . . . . .
Cu2 Cu 0.33905(6) -0.00632(11) 0.51221(5) 0.0275(2) Uani 1 1 d . . . . .
N3 N 0.4191(3) 0.6488(4) 0.3849(2) 0.0292(11) Uani 1 1 d G . . . .
C11 C 0.4810(3) 0.5306(5) 0.3849(2) 0.0382(16) Uani 1 1 d G . . D .
H11 H 0.532287 0.547133 0.368061 0.046 Uiso 1 1 calc R U . . .
C12 C 0.4679(3) 0.3884(4) 0.4097(3) 0.0394(16) Uani 1 1 d G . . D .
H12 H 0.510216 0.307646 0.409803 0.047 Uiso 1 1 calc R U . . .
C13 C 0.3929(3) 0.3643(4) 0.4344(2) 0.0366(15) Uani 1 1 d G . . D .
H13 H 0.383929 0.267038 0.451389 0.044 Uiso 1 1 calc R U . . .
C14 C 0.3310(3) 0.4824(5) 0.4343(3) 0.0467(19) Uani 1 1 d G . . D .
H14 H 0.279713 0.465917 0.451233 0.056 Uiso 1 1 calc R U . . .
C15 C 0.3441(3) 0.6247(4) 0.4096(2) 0.0403(17) Uani 1 1 d G . . D .
H15 H 0.301783 0.705406 0.409492 0.048 Uiso 1 1 calc R U . . .
C1A C 0.0402(4) -0.0007(6) 0.5038(3) 0.0281(13) Uani 0.5 1 d . . P A 1
N1A N 0.4634(4) -0.0024(6) 0.5036(3) 0.0218(11) Uani 0.5 1 d . . P B 1
N2A N 0.0369(12) 0.1543(15) 0.1216(10) 0.024(3) Uani 0.55(3) 1 d G . P C 1
C2A C 0.0989(9) 0.032(2) 0.1448(8) 0.031(4) Uani 0.55(3) 1 d G . P C 1
H2A H 0.161693 0.048819 0.176409 0.037 Uiso 0.55(3) 1 calc R U P C 1
C3A C 0.0689(12) -0.1136(16) 0.1217(11) 0.041(5) Uani 0.55(3) 1 d G . P C 1
H3A H 0.111243 -0.196947 0.137506 0.049 Uiso 0.55(3) 1 calc R U P C 1
C4A C -0.0231(14) -0.1377(16) 0.0753(14) 0.037(5) Uani 0.55(3) 1 d G . P C 1
H4A H -0.043547 -0.237466 0.059551 0.045 Uiso 0.55(3) 1 calc R U P C 1
C5A C -0.0850(12) -0.016(2) 0.0521(13) 0.036(5) Uani 0.55(3) 1 d G . P C 1
H5A H -0.147887 -0.032218 0.020499 0.043 Uiso 0.55(3) 1 calc R U P C 1
C6A C -0.0551(12) 0.1302(18) 0.0753(12) 0.034(5) Uani 0.55(3) 1 d G . P C 1
H6A H -0.097439 0.213550 0.059402 0.041 Uiso 0.55(3) 1 calc R U P C 1
C7A C 0.0704(12) 0.3048(19) 0.1518(8) 0.026(3) Uani 0.55(3) 1 d . . P C 1
H7AA H 0.029319 0.385195 0.122728 0.031 Uiso 0.55(3) 1 calc R U P C 1
H7AB H 0.136655 0.321938 0.153059 0.031 Uiso 0.55(3) 1 calc R U P C 1
C8A C 0.0667(15) 0.311(3) 0.2232(14) 0.032(4) Uani 0.55(3) 1 d . . P C 1
H8AA H 0.113931 0.239878 0.253691 0.039 Uiso 0.55(3) 1 calc R U P C 1
H8AB H 0.002445 0.280819 0.222602 0.039 Uiso 0.55(3) 1 calc R U P C 1
C9A C 0.091(2) 0.488(3) 0.2546(14) 0.061(6) Uani 0.55(3) 1 d . . P C 1
H9AA H 0.041937 0.559629 0.225767 0.073 Uiso 0.55(3) 1 calc R U P C 1
H9AB H 0.090570 0.492608 0.303025 0.073 Uiso 0.55(3) 1 calc R U P C 1
C10A C 0.1894(16) 0.531(3) 0.2527(10) 0.076(7) Uani 0.55(3) 1 d . . P C 1
H10A H 0.234892 0.537428 0.300337 0.113 Uiso 0.55(3) 1 calc R U P C 1
H10B H 0.185745 0.629113 0.229437 0.113 Uiso 0.55(3) 1 calc R U P C 1
H10C H 0.210837 0.453037 0.226926 0.113 Uiso 0.55(3) 1 calc R U P C 1
C16A C 0.431(3) 0.794(4) 0.3537(11) 0.034(5) Uani 0.70(2) 1 d . . P D 1
H16A H 0.498944 0.804633 0.358341 0.041 Uiso 0.70(2) 1 calc R U P D 1
H16B H 0.415400 0.876495 0.380802 0.041 Uiso 0.70(2) 1 calc R U P D 1
C17A C 0.3717(9) 0.813(2) 0.2790(9) 0.028(3) Uani 0.70(2) 1 d . . P D 1
H17A H 0.303541 0.802149 0.274089 0.034 Uiso 0.70(2) 1 calc R U P D 1
H17B H 0.387451 0.731222 0.251607 0.034 Uiso 0.70(2) 1 calc R U P D 1
C18A C 0.3852(14) 0.964(2) 0.2487(9) 0.058(5) Uani 0.70(2) 1 d . . P D 1
H18A H 0.441382 0.952580 0.233672 0.069 Uiso 0.70(2) 1 calc R U P D 1
H18B H 0.329268 0.977732 0.205647 0.069 Uiso 0.70(2) 1 calc R U P D 1
C19A C 0.3968(11) 1.0966(14) 0.2832(6) 0.051(4) Uani 0.70(2) 1 d . . P D 1
H19A H 0.339513 1.118858 0.294792 0.077 Uiso 0.70(2) 1 calc R U P D 1
H19B H 0.407267 1.177969 0.253892 0.077 Uiso 0.70(2) 1 calc R U P D 1
H19C H 0.452172 1.089430 0.326185 0.077 Uiso 0.70(2) 1 calc R U P D 1
N1B N 0.0402(4) -0.0007(6) 0.5038(3) 0.0281(13) Uani 0.5 1 d . . P A 2
C1B C 0.4634(4) -0.0024(6) 0.5036(3) 0.0218(11) Uani 0.5 1 d . . P B 2
N2B N 0.0576(15) 0.117(2) 0.1338(10) 0.023(4) Uani 0.45(3) 1 d G . P C 2
C2B C 0.0975(13) -0.027(3) 0.1487(11) 0.046(6) Uani 0.45(3) 1 d G . P C 2
H2B H 0.158499 -0.039318 0.183560 0.055 Uiso 0.45(3) 1 calc R U P C 2
C3B C 0.0483(19) -0.152(2) 0.1127(15) 0.052(7) Uani 0.45(3) 1 d G . P C 2
H3B H 0.075640 -0.250519 0.122928 0.062 Uiso 0.45(3) 1 calc R U P C 2
C4B C -0.041(2) -0.134(2) 0.0618(16) 0.040(6) Uani 0.45(3) 1 d G . P C 2
H4B H -0.074515 -0.219361 0.037140 0.048 Uiso 0.45(3) 1 calc R U P C 2
C5B C -0.0809(15) 0.010(3) 0.0468(15) 0.027(5) Uani 0.45(3) 1 d G . P C 2
H5B H -0.141811 0.023000 0.011984 0.033 Uiso 0.45(3) 1 calc R U P C 2
C6B C -0.0316(16) 0.1358(19) 0.0828(13) 0.017(4) Uani 0.45(3) 1 d G . P C 2
H6B H -0.058953 0.234204 0.072616 0.020 Uiso 0.45(3) 1 calc R U P C 2
C7B C 0.1036(18) 0.261(3) 0.1689(11) 0.034(5) Uani 0.45(3) 1 d . . P C 2
H7BA H 0.091258 0.342585 0.133716 0.041 Uiso 0.45(3) 1 calc R U P C 2
H7BB H 0.173516 0.245217 0.188733 0.041 Uiso 0.45(3) 1 calc R U P C 2
C8B C 0.066(3) 0.311(6) 0.228(2) 0.069(11) Uani 0.45(3) 1 d . . P C 2
H8BA H -0.002103 0.341119 0.207952 0.083 Uiso 0.45(3) 1 calc R U P C 2
H8BB H 0.070588 0.225441 0.260624 0.083 Uiso 0.45(3) 1 calc R U P C 2
C9B C 0.122(2) 0.437(4) 0.266(2) 0.061(8) Uani 0.45(3) 1 d . . P C 2
H9BA H 0.100261 0.459986 0.305379 0.073 Uiso 0.45(3) 1 calc R U P C 2
H9BB H 0.188848 0.402924 0.285287 0.073 Uiso 0.45(3) 1 calc R U P C 2
C10B C 0.1216(19) 0.574(3) 0.2308(17) 0.072(9) Uani 0.45(3) 1 d . . P C 2
H10D H 0.161329 0.564072 0.201453 0.108 Uiso 0.45(3) 1 calc R U P C 2
H10E H 0.147245 0.655319 0.265047 0.108 Uiso 0.45(3) 1 calc R U P C 2
H10F H 0.056076 0.599682 0.201667 0.108 Uiso 0.45(3) 1 calc R U P C 2
C16B C 0.433(7) 0.806(10) 0.364(3) 0.039(10) Uani 0.30(2) 1 d . . P D 2
H16C H 0.501306 0.835641 0.384523 0.047 Uiso 0.30(2) 1 calc R U P D 2
H16D H 0.394134 0.878406 0.379440 0.047 Uiso 0.30(2) 1 calc R U P D 2
C17B C 0.401(4) 0.804(6) 0.281(2) 0.060(11) Uani 0.30(2) 1 d . . P D 2
H17C H 0.430275 0.715437 0.266416 0.072 Uiso 0.30(2) 1 calc R U P D 2
H17D H 0.331037 0.793364 0.261544 0.072 Uiso 0.30(2) 1 calc R U P D 2
C18B C 0.431(4) 0.947(5) 0.2545(19) 0.060(11) Uani 0.30(2) 1 d . . P D 2
H18C H 0.465572 0.908866 0.224006 0.072 Uiso 0.30(2) 1 calc R U P D 2
H18D H 0.370080 0.987772 0.222345 0.072 Uiso 0.30(2) 1 calc R U P D 2
C19B C 0.472(2) 1.052(3) 0.2788(12) 0.044(9) Uani 0.30(2) 1 d . . P D 2
H19D H 0.510957 1.030766 0.327385 0.066 Uiso 0.30(2) 1 calc R U P D 2
H19E H 0.427659 1.134623 0.277149 0.066 Uiso 0.30(2) 1 calc R U P D 2
H19F H 0.514271 1.081494 0.252970 0.066 Uiso 0.30(2) 1 calc R U P D 2

loop_
_atom_site_aniso_label
_atom_site_aniso_U_11
_atom_site_aniso_U_22
_atom_site_aniso_U_33
_atom_site_aniso_U_23
_atom_site_aniso_U_13
_atom_site_aniso_U_12
I1 0.0226(2) 0.0263(2) 0.0326(2) 0.00607(16) 0.01029(16) 0.00287(15)
I2 0.0182(2) 0.0302(2) 0.0268(2) 0.00365(15) 0.00340(14) 0.00253(15)
I3 0.0212(2) 0.0254(2) 0.0378(2) -0.00840(16) 0.01288(16) -0.00380(15)
Cu1 0.0146(4) 0.0284(6) 0.0536(6) -0.0007(4) 0.0141(4) 0.0002(4)
Cu2 0.0149(4) 0.0311(6) 0.0390(5) -0.0020(4) 0.0124(4) -0.0011(3)
N3 0.029(3) 0.033(3) 0.021(2) -0.003(2) 0.002(2) 0.000(2)
C11 0.021(3) 0.038(4) 0.057(5) -0.012(3) 0.015(3) -0.004(3)
C12 0.025(3) 0.032(4) 0.059(5) -0.011(3) 0.013(3) 0.000(3)
C13 0.031(4) 0.037(4) 0.039(4) 0.006(3) 0.008(3) 0.009(3)
C14 0.047(4) 0.055(5) 0.050(5) 0.020(4) 0.031(4) 0.022(3)
C15 0.039(4) 0.048(4) 0.041(4) 0.011(3) 0.022(3) 0.022(3)
C1A 0.019(2) 0.020(3) 0.047(4) 0.005(2) 0.012(2) -0.001(2)
N1A 0.017(2) 0.024(3) 0.024(3) -0.008(2) 0.006(2) -0.002(2)
N2A 0.015(7) 0.022(6) 0.030(7) 0.010(5) 0.003(5) 0.012(5)
C2A 0.016(6) 0.014(9) 0.062(9) 0.011(7) 0.011(5) 0.010(6)
C3A 0.023(7) 0.021(8) 0.082(12) -0.010(7) 0.022(7) 0.001(6)
C4A 0.031(8) 0.039(8) 0.048(11) -0.014(7) 0.022(8) -0.002(6)
C5A 0.033(8) 0.040(10) 0.038(10) -0.003(7) 0.016(7) -0.004(6)
C6A 0.017(8) 0.040(8) 0.040(9) -0.002(7) 0.002(6) -0.001(5)
C7A 0.022(8) 0.022(7) 0.032(7) 0.007(5) 0.007(6) 0.003(5)
C8A 0.012(7) 0.053(10) 0.032(7) 0.011(7) 0.008(6) 0.017(6)
C9A 0.062(13) 0.068(13) 0.064(12) -0.014(10) 0.036(11) -0.004(10)
C10A 0.043(12) 0.111(17) 0.059(11) 0.014(10) 0.000(8) -0.025(10)
C16A 0.040(9) 0.029(7) 0.024(7) -0.009(6) -0.003(6) -0.012(6)
C17A 0.024(6) 0.031(5) 0.026(5) -0.002(4) 0.004(4) -0.007(5)
C18A 0.075(12) 0.041(6) 0.035(6) 0.012(4) -0.010(7) -0.015(7)
C19A 0.072(10) 0.044(6) 0.039(6) 0.007(5) 0.021(6) -0.011(6)
N1B 0.019(2) 0.020(3) 0.047(4) 0.005(2) 0.012(2) -0.001(2)
C1B 0.017(2) 0.024(3) 0.024(3) -0.008(2) 0.006(2) -0.002(2)
N2B 0.022(9) 0.020(9) 0.024(8) 0.011(6) 0.005(6) 0.002(6)
C2B 0.038(10) 0.017(11) 0.073(12) 0.007(10) 0.007(8) 0.006(8)
C3B 0.046(14) 0.035(10) 0.067(13) -0.008(10) 0.009(10) 0.002(9)
C4B 0.044(12) 0.034(9) 0.043(12) 0.003(7) 0.016(9) 0.000(8)
C5B 0.028(9) 0.027(10) 0.032(10) 0.003(7) 0.016(7) -0.014(6)
C6B 0.008(9) 0.022(8) 0.024(9) 0.008(6) 0.009(6) 0.001(5)
C7B 0.035(12) 0.022(10) 0.039(9) 0.011(7) 0.005(8) -0.003(7)
C8B 0.11(3) 0.059(16) 0.047(16) -0.013(13) 0.036(17) -0.033(16)
C9B 0.049(15) 0.062(14) 0.087(17) -0.031(11) 0.044(14) -0.014(10)
C10B 0.041(16) 0.063(13) 0.13(2) -0.022(13) 0.049(15) -0.027(10)
C16B 0.07(3) 0.036(10) 0.022(12) -0.004(12) 0.024(17) 0.003(12)
C17B 0.10(3) 0.053(15) 0.021(10) -0.010(8) 0.021(14) -0.042(17)
C18B 0.10(3) 0.053(15) 0.021(10) -0.010(8) 0.021(14) -0.042(17)
C19B 0.06(2) 0.041(13) 0.027(12) 0.002(9) 0.007(11) -0.020(12)

loop_
_atom_type_symbol
_atom_type_description
_atom_type_scat_dispersion_real
_atom_type_scat_dispersion_imag
_atom_type_scat_source
C C 0.0181 0.0091 'International Tables Vol C Tables 4.2.6.8 and 6.1.1.4'
H H 0.0000 0.0000 'International Tables Vol C Tables 4.2.6.8 and 6.1.1.4'
Cu Cu -1.9646 0.5888 'International Tables Vol C Tables 4.2.6.8 and 6.1.1.4'
I I -0.3257 6.8362 'International Tables Vol C Tables 4.2.6.8 and 6.1.1.4'
N N 0.0311 0.0180 'International Tables Vol C Tables 4.2.6.8 and 6.1.1.4'

loop_
_geom_angle_atom_site_label_1
_geom_angle_atom_site_label_2
_geom_angle_atom_site_label_3
_geom_angle
_geom_angle_site_symmetry_1
Cu1 I1 Cu2 55.46(3) .
Cu1 I2 Cu2 53.21(3) .
Cu1 I3 Cu2 54.29(3) .
N1B Cu1 Cu2 174.4(2) .
C1A Cu1 Cu2 174.4(2) .
N1B Cu1 I1 119.07(17) .
C1A Cu1 I1 119.07(17) .
Cu2 Cu1 I1 62.35(3) .
N1B Cu1 I3 119.45(18) .
C1A Cu1 I3 119.45(18) .
Cu2 Cu1 I3 64.33(3) .
I1 Cu1 I3 101.57(3) .
N1B Cu1 I2 110.97(19) .
C1A Cu1 I2 110.97(19) .
Cu2 Cu1 I2 63.64(3) .
I1 Cu1 I2 101.98(3) .
I3 Cu1 I2 101.06(3) .
C1B Cu2 Cu1 174.80(17) .
N1A Cu2 Cu1 174.80(17) .
C1B Cu2 I1 122.01(17) .
N1A Cu2 I1 122.01(17) .
Cu1 Cu2 I1 62.18(3) .
C1B Cu2 I3 118.97(15) .
N1A Cu2 I3 118.97(15) .
Cu1 Cu2 I3 61.37(3) .
I1 Cu2 I3 99.60(3) .
C1B Cu2 I2 112.04(16) .
N1A Cu2 I2 112.04(16) .
Cu1 Cu2 I2 63.16(3) .
I1 Cu2 I2 101.57(3) .
I3 Cu2 I2 98.99(3) .
C11 N3 C15 120.0 .
C11 N3 C16A 118.4(15) .
C15 N3 C16A 121.4(15) .
C11 N3 C16B 123(4) .
C15 N3 C16B 117(4) .
C12 C11 N3 120.0 .
C12 C11 H11 120.0 .
N3 C11 H11 120.0 .
C13 C12 C11 120.0 .
C13 C12 H12 120.0 .
C11 C12 H12 120.0 .
C12 C13 C14 120.0 .
C12 C13 H13 120.0 .
C14 C13 H13 120.0 .
C13 C14 C15 120.0 .
C13 C14 H14 120.0 .
C15 C14 H14 120.0 .
C14 C15 N3 120.0 .
C14 C15 H15 120.0 .
N3 C15 H15 120.0 .
C1A C1A Cu1 177.8(8) 3_556
N1A N1A Cu2 177.9(7) 3_656
C2A N2A C6A 120.0 .
C2A N2A C7A 117.4(10) .
C6A N2A C7A 122.4(10) .
C3A C2A N2A 120.0 .
C3A C2A H2A 120.0 .
N2A C2A H2A 120.0 .
C4A C3A C2A 120.0 .
C4A C3A H3A 120.0 .
C2A C3A H3A 120.0 .
C3A C4A C5A 120.0 .
C3A C4A H4A 120.0 .
C5A C4A H4A 120.0 .
C4A C5A C6A 120.0 .
C4A C5A H5A 120.0 .
C6A C5A H5A 120.0 .
C5A C6A N2A 120.0 .
C5A C6A H6A 120.0 .
N2A C6A H6A 120.0 .
N2A C7A C8A 109.0(18) .
N2A C7A H7AA 109.9 .
C8A C7A H7AA 109.9 .
N2A C7A H7AB 109.9 .
C8A C7A H7AB 109.9 .
H7AA C7A H7AB 108.3 .
C7A C8A C9A 110(2) .
C7A C8A H8AA 109.7 .
C9A C8A H8AA 109.7 .
C7A C8A H8AB 109.7 .
C9A C8A H8AB 109.7 .
H8AA C8A H8AB 108.2 .
C10A C9A C8A 107(2) .
C10A C9A H9AA 110.2 .
C8A C9A H9AA 110.2 .
C10A C9A H9AB 110.2 .
C8A C9A H9AB 110.2 .
H9AA C9A H9AB 108.5 .
C9A C10A H10A 109.5 .
C9A C10A H10B 109.5 .
H10A C10A H10B 109.5 .
C9A C10A H10C 109.5 .
H10A C10A H10C 109.5 .
H10B C10A H10C 109.5 .
N3 C16A C17A 115.5(19) .
N3 C16A H16A 108.4 .
C17A C16A H16A 108.4 .
N3 C16A H16B 108.4 .
C17A C16A H16B 108.4 .
H16A C16A H16B 107.5 .
C16A C17A C18A 114.1(16) .
C16A C17A H17A 108.7 .
C18A C17A H17A 108.7 .
C16A C17A H17B 108.7 .
C18A C17A H17B 108.7 .
H17A C17A H17B 107.6 .
C19A C18A C17A 124.1(14) .
C19A C18A H18A 106.3 .
C17A C18A H18A 106.3 .
C19A C18A H18B 106.3 .
C17A C18A H18B 106.3 .
H18A C18A H18B 106.4 .
C18A C19A H19A 109.5 .
C18A C19A H19B 109.5 .
H19A C19A H19B 109.5 .
C18A C19A H19C 109.5 .
H19A C19A H19C 109.5 .
H19B C19A H19C 109.5 .
C2B N2B C6B 120.0 .
C2B N2B C7B 124.9(13) .
C6B N2B C7B 115.1(13) .
N2B C2B C3B 120.0 .
N2B C2B H2B 120.0 .
C3B C2B H2B 120.0 .
C4B C3B C2B 120.0 .
C4B C3B H3B 120.0 .
C2B C3B H3B 120.0 .
C5B C4B C3B 120.0 .
C5B C4B H4B 120.0 .
C3B C4B H4B 120.0 .
C4B C5B C6B 120.0 .
C4B C5B H5B 120.0 .
C6B C5B H5B 120.0 .
C5B C6B N2B 120.0 .
C5B C6B H6B 120.0 .
N2B C6B H6B 120.0 .
N2B C7B C8B 113(2) .
N2B C7B H7BA 109.1 .
C8B C7B H7BA 109.1 .
N2B C7B H7BB 109.1 .
C8B C7B H7BB 109.1 .
H7BA C7B H7BB 107.8 .
C9B C8B C7B 109(3) .
C9B C8B H8BA 109.8 .
C7B C8B H8BA 109.8 .
C9B C8B H8BB 109.8 .
C7B C8B H8BB 109.8 .
H8BA C8B H8BB 108.2 .
C10B C9B C8B 120(4) .
C10B C9B H9BA 107.4 .
C8B C9B H9BA 107.4 .
C10B C9B H9BB 107.4 .
C8B C9B H9BB 107.4 .
H9BA C9B H9BB 106.9 .
C9B C10B H10D 109.5 .
C9B C10B H10E 109.5 .
H10D C10B H10E 109.5 .
C9B C10B H10F 109.5 .
H10D C10B H10F 109.5 .
H10E C10B H10F 109.5 .
N3 C16B C17B 106(5) .
N3 C16B H16C 110.5 .
C17B C16B H16C 110.5 .
N3 C16B H16D 110.5 .
C17B C16B H16D 110.5 .
H16C C16B H16D 108.7 .
C18B C17B C16B 111(4) .
C18B C17B H17C 109.4 .
C16B C17B H17C 109.4 .
C18B C17B H17D 109.4 .
C16B C17B H17D 109.4 .
H17C C17B H17D 108.0 .
C19B C18B C17B 135(3) .
C19B C18B H18C 103.3 .
C17B C18B H18C 103.3 .
C19B C18B H18D 103.3 .
C17B C18B H18D 103.3 .
H18C C18B H18D 105.2 .
C18B C19B H19D 109.5 .
C18B C19B H19E 109.5 .
H19D C19B H19E 109.5 .
C18B C19B H19F 109.5 .
H19D C19B H19F 109.5 .
H19E C19B H19F 109.5 .

loop_
_geom_bond_atom_site_label_1
_geom_bond_atom_site_label_2
_geom_bond_distance
_geom_bond_site_symmetry_2
I1 Cu1 2.6741(10) .
I1 Cu2 2.6782(10) .
I2 Cu1 2.7750(11) .
I2 Cu2 2.7866(10) .
I3 Cu1 2.6922(10) .
I3 Cu2 2.7645(10) .
Cu1 N1B 1.911(6) .
Cu1 C1A 1.911(6) .
Cu1 Cu2 2.4906(12) .
Cu2 C1B 1.920(5) .
Cu2 N1A 1.920(5) .
N3 C11 1.3900 .
N3 C15 1.3900 .
N3 C16A 1.46(3) .
N3 C16B 1.48(8) .
C11 C12 1.3900 .
C11 H11 0.9500 .
C12 C13 1.3900 .
C12 H12 0.9500 .
C13 C14 1.3900 .
C13 H13 0.9500 .
C14 C15 1.3900 .
C14 H14 0.9500 .
C15 H15 0.9500 .
C1A C1A 1.154(11) 3_556
N1A N1A 1.149(10) 3_656
N2A C2A 1.3900 .
N2A C6A 1.3900 .
N2A C7A 1.476(16) .
C2A C3A 1.3900 .
C2A H2A 0.9500 .
C3A C4A 1.3900 .
C3A H3A 0.9500 .
C4A C5A 1.3900 .
C4A H4A 0.9500 .
C5A C6A 1.3900 .
C5A H5A 0.9500 .
C6A H6A 0.9500 .
C7A C8A 1.48(3) .
C7A H7AA 0.9900 .
C7A H7AB 0.9900 .
C8A C9A 1.68(4) .
C8A H8AA 0.9900 .
C8A H8AB 0.9900 .
C9A C10A 1.53(4) .
C9A H9AA 0.9900 .
C9A H9AB 0.9900 .
C10A H10A 0.9800 .
C10A H10B 0.9800 .
C10A H10C 0.9800 .
C16A C17A 1.49(2) .
C16A H16A 0.9900 .
C16A H16B 0.9900 .
C17A C18A 1.509(19) .
C17A H17A 0.9900 .
C17A H17B 0.9900 .
C18A C19A 1.34(2) .
C18A H18A 0.9900 .
C18A H18B 0.9900 .
C19A H19A 0.9800 .
C19A H19B 0.9800 .
C19A H19C 0.9800 .
N2B C2B 1.3900 .
N2B C6B 1.3900 .
N2B C7B 1.50(2) .
C2B C3B 1.3900 .
C2B H2B 0.9500 .
C3B C4B 1.3900 .
C3B H3B 0.9500 .
C4B C5B 1.3900 .
C4B H4B 0.9500 .
C5B C6B 1.3900 .
C5B H5B 0.9500 .
C6B H6B 0.9500 .
C7B C8B 1.56(5) .
C7B H7BA 0.9900 .
C7B H7BB 0.9900 .
C8B C9B 1.44(6) .
C8B H8BA 0.9900 .
C8B H8BB 0.9900 .
C9B C10B 1.40(5) .
C9B H9BA 0.9900 .
C9B H9BB 0.9900 .
C10B H10D 0.9800 .
C10B H10E 0.9800 .
C10B H10F 0.9800 .
C16B C17B 1.58(7) .
C16B H16C 0.9900 .
C16B H16D 0.9900 .
C17B C18B 1.50(5) .
C17B H17C 0.9900 .
C17B H17D 0.9900 .
C18B C19B 1.13(4) .
C18B H18C 0.9900 .
C18B H18D 0.9900 .
C19B H19D 0.9800 .
C19B H19E 0.9800 .
C19B H19F 0.9800 .

loop_
_geom_hbond_atom_site_label_D
_geom_hbond_atom_site_label_H
_geom_hbond_atom_site_label_A
_geom_hbond_distance_DH
_geom_hbond_distance_HA
_geom_hbond_distance_DA
_geom_hbond_angle_DHA
_geom_hbond_site_symmetry_A
_geom_hbond_publ_flag
C3A^a H3A^a I1 0.95 3.28 3.851(18) 120.8 4 yes
C5A^a H5A^a I3 0.95 3.09 3.904(13) 144.7 2_545 yes
C6A^a H6A^a I1 0.95 3.15 3.856(14) 132.7 2 yes
C7A^a H7AB^a I3 0.99 3.13 3.982(16) 145.5 4_565 yes
C8A^a H8AA^a I2 0.99 3.23 4.15(2) 154.3 . yes
C16A^a H16A^a I3 0.99 3.07 4.00(4) 157.6 3_666 yes
C16A^a H16B^a N1A^a 0.99 2.59 3.44(3) 143.5 1_565 yes
C5B^b H5B^b I1 0.95 3.05 3.847(19) 142.9 2 yes
C7B^b H7BB^b I3 0.99 3.24 3.76(2) 114.7 4_565 yes
C8B^b H8BA^b I2 0.99 3.18 4.14(5) 162.3 2 yes
C8B^b H8BB^b I2 0.99 3.19 4.08(5) 150.9 . yes
C16B^b H16C^b I3 0.99 3.09 3.98(10) 151.2 3_666 yes
C16B^b H16D^b I2 0.99 3.22 4.12(10) 152.8 1_565 yes
C11 H11 I3 0.95 3.23 3.916(4) 131.1 3_666 yes
C12 H12 I1 0.95 3.07 3.869(3) 142.7 3_656 yes
C14 H14 I3 0.95 3.26 3.892(4) 125.4 . yes
C15 H15 I2 0.95 3.06 3.982(3) 163.7 1_565 yes

loop_
_geom_torsion_atom_site_label_1
_geom_torsion_atom_site_label_2
_geom_torsion_atom_site_label_3
_geom_torsion_atom_site_label_4
_geom_torsion
C15 N3 C11 C12 0.0
C16A N3 C11 C12 -175.6(11)
C16B N3 C11 C12 176(3)
N3 C11 C12 C13 0.0
C11 C12 C13 C14 0.0
C12 C13 C14 C15 0.0
C13 C14 C15 N3 0.0
C11 N3 C15 C14 0.0
C16A N3 C15 C14 175.5(11)
C16B N3 C15 C14 -176(3)
C6A N2A C2A C3A 0.0
C7A N2A C2A C3A 175.7(16)
N2A C2A C3A C4A 0.0
C2A C3A C4A C5A 0.0
C3A C4A C5A C6A 0.0
C4A C5A C6A N2A 0.0
C2A N2A C6A C5A 0.0
C7A N2A C6A C5A -175.5(17)
C2A N2A C7A C8A -75.3(17)
C6A N2A C7A C8A 100.3(14)
N2A C7A C8A C9A -172.7(14)
C7A C8A C9A C10A -58(2)
C11 N3 C16A C17A 93(3)
C15 N3 C16A C17A -82(2)
N3 C16A C17A C18A 180(2)
C16A C17A C18A C19A -39(2)
C6B N2B C2B C3B 0.0
C7B N2B C2B C3B -180(2)
N2B C2B C3B C4B 0.0
C2B C3B C4B C5B 0.0
C3B C4B C5B C6B 0.0
C4B C5B C6B N2B 0.0
C2B N2B C6B C5B 0.0
C7B N2B C6B C5B 179.9(19)
C2B N2B C7B C8B -98(3)
C6B N2B C7B C8B 82(3)
N2B C7B C8B C9B 172(3)
C7B C8B C9B C10B 63(5)
C11 N3 C16B C17B 76(6)
C15 N3 C16B C17B -108(5)
N3 C16B C17B C18B -168(5)
C16B C17B C18B C19B 2(9)
